data_7219677
loop_
_publ_author_name
'Croitor, Lilia'
'Grabco, Daria Z.'
'Coropceanu, Eduard B.'
'Pyrtsac, Constantin'
'Fonari, Marina S.'

_publ_section_title
;
 Structure and mechanical features of one-dimensional coordination polymer
 catena-{(\m2-adipato-O,O&#x2032;)-bis(pyridine-4-aldoxime)-copper(ii)}
;
_journal_issue 12
_journal_name_full CrystEngComm
_journal_page_first 2450
_journal_paper_doi 10.1039/C4CE02444C
_journal_volume 17
_journal_year 2015
_chemical_formula_moiety 'C18 H20 Cu N4 O6'
_chemical_formula_sum 'C18 H20 Cu N4 O6'
_chemical_formula_weight 451.92
_chemical_name_common
;
catena{(mu2-adipate)-bis(pyridine-4-aldoxime)copper(II)}
;
_chemical_name_systematic
; 
 ? 
;
_space_group_IT_number 2
_symmetry_cell_setting triclinic
_symmetry_space_group_name_Hall '-P 1'
_symmetry_space_group_name_H-M 'P -1'
_atom_sites_solution_hydrogens geom
_atom_sites_solution_primary direct
_atom_sites_solution_secondary difmap
_audit_creation_method SHELXL-97
_audit_update_record
;
2014-08-25 deposited with the CCDC.
2015-02-16 downloaded from the CCDC.
;
_cell_angle_alpha 66.620(9)
_cell_angle_beta 71.005(8)
_cell_angle_gamma 82.957(8)
_cell_formula_units_Z 1
_cell_length_a 7.7444(7)
_cell_length_b 8.2359(8)
_cell_length_c 8.8697(8)
_cell_measurement_reflns_used 1363
_cell_measurement_temperature 293(2)
_cell_measurement_theta_max 29.0633
_cell_measurement_theta_min 2.9563
_cell_volume 490.99(9)
_computing_cell_refinement
;
CrysAlis Pro (Agilent Technologies, 2011)
;
_computing_data_collection
;
CrysAlis Pro (Agilent Technologies, 2011)
;
_computing_data_reduction
;
CrysAlis Pro (Agilent Technologies, 2011)
;
_computing_molecular_graphics 'Mercury (Macrae, 2006)'
_computing_publication_material 'SHELXTL (Sheldrick, 2008)'
_computing_structure_refinement 'SHELXL-97 (Sheldrick, 2008)'
_computing_structure_solution 'SHELXS-97 (Sheldrick, 2008)'
_diffrn_ambient_temperature 293(2)
_diffrn_detector_area_resol_mean 15.9914
_diffrn_measured_fraction_theta_full 0.998
_diffrn_measured_fraction_theta_max 0.998
_diffrn_measurement_device_type 'Xcalibur, Eos'
_diffrn_radiation_monochromator graphite
_diffrn_radiation_source 'Enhance (Mo) X-ray Source'
_diffrn_radiation_type MoK\a
_diffrn_radiation_wavelength 0.71073
_diffrn_reflns_av_R_equivalents 0.0300
_diffrn_reflns_av_sigmaI/netI 0.0514
_diffrn_reflns_limit_h_max 8
_diffrn_reflns_limit_h_min -9
_diffrn_reflns_limit_k_max 10
_diffrn_reflns_limit_k_min -10
_diffrn_reflns_limit_l_max 10
_diffrn_reflns_limit_l_min -10
_diffrn_reflns_number 3343
_diffrn_reflns_theta_full 26.00
_diffrn_reflns_theta_max 26.00
_diffrn_reflns_theta_min 2.96
_exptl_absorpt_coefficient_mu 1.155
_exptl_absorpt_correction_T_max 1.00000
_exptl_absorpt_correction_T_min 0.95858
_exptl_absorpt_correction_type multi-scan
_exptl_absorpt_process_details
;
CrysAlisPro, Agilent Technologies,
Version 1.171.35.21b (release 03-02-2012 CrysAlis171 .NET)
(compiled Feb  3 2012,10:37:01)
Empirical absorption correction using spherical harmonics,
 implemented in SCALE3 ABSPACK scaling algorithm.
;
_exptl_crystal_colour blue
_exptl_crystal_density_diffrn 1.528
_exptl_crystal_density_method 'not measured'
_exptl_crystal_description block
_exptl_crystal_F_000 233
_exptl_crystal_recrystallization_method 'Re-crystallisation from solvent: DMF'
_exptl_crystal_size_max 0.40
_exptl_crystal_size_mid 0.35
_exptl_crystal_size_min 0.20
_refine_diff_density_max 0.383
_refine_diff_density_min -0.431
_refine_diff_density_rms 0.070
_refine_ls_extinction_method none
_refine_ls_goodness_of_fit_ref 0.999
_refine_ls_hydrogen_treatment constr
_refine_ls_matrix_type full
_refine_ls_number_parameters 133
_refine_ls_number_reflns 1931
_refine_ls_number_restraints 0
_refine_ls_restrained_S_all 0.999
_refine_ls_R_factor_all 0.0434
_refine_ls_R_factor_gt 0.0393
_refine_ls_shift/su_max 0.000
_refine_ls_shift/su_mean 0.000
_refine_ls_structure_factor_coef Fsqd
_refine_ls_weighting_details 'calc w=1/[\s^2^(Fo^2^)+(0.0507P)^2^+0.0906P] where P=(Fo^2^+2Fc^2^)/3'
_refine_ls_weighting_scheme calc
_refine_ls_wR_factor_gt 0.0948
_refine_ls_wR_factor_ref 0.1000
_reflns_number_gt 1791
_reflns_number_total 1931
_reflns_threshold_expression >2sigma(I)
_cod_data_source_file c4ce02444c1.cif
_cod_data_source_block cl_2340
_cod_depositor_comments 'Adding full bibliography for 7219677.cif.'
_cod_original_cell_volume 490.99(8)
_cod_original_sg_symbol_H-M P-1
_cod_database_code 7219677

loop_
_symmetry_equiv_pos_as_xyz
'x, y, z'
'-x, -y, -z'

loop_
_atom_site_label
_atom_site_type_symbol
_atom_site_fract_x
_atom_site_fract_y
_atom_site_fract_z
_atom_site_U_iso_or_equiv
_atom_site_adp_type
_atom_site_occupancy
_atom_site_symmetry_multiplicity
_atom_site_calc_flag
_atom_site_refinement_flags
Cu1 Cu 0.5000 0.0000 0.0000 0.03028(17) Uani 1 2 d S
O1 O 1.4186(3) 0.6312(3) -0.3653(3) 0.0596(6) Uani 1 1 d .
H1 H 1.4538 0.7061 -0.4634 0.089 Uiso 1 1 d R
O3 O 0.4658(3) -0.1107(3) 0.3209(2) 0.0396(5) Uani 1 1 d .
O2 O 0.3293(2) 0.1041(3) 0.1580(2) 0.0377(5) Uani 1 1 d .
N1 N 0.7001(3) 0.1669(3) -0.0500(3) 0.0318(5) Uani 1 1 d .
N2 N 1.2523(3) 0.5627(3) -0.3398(3) 0.0434(6) Uani 1 1 d .
C1 C 0.8039(4) 0.1246(4) 0.0540(3) 0.0375(6) Uani 1 1 d .
H1A H 0.7685 0.0287 0.1585 0.045 Uiso 1 1 calc R
C2 C 0.9608(4) 0.2152(4) 0.0154(3) 0.0385(6) Uani 1 1 d .
H2A H 1.0277 0.1816 0.0930 0.046 Uiso 1 1 calc R
C3 C 1.0176(4) 0.3572(3) -0.1410(3) 0.0330(6) Uani 1 1 d .
C4 C 0.9047(4) 0.4065(3) -0.2451(3) 0.0397(7) Uani 1 1 d .
H4 H 0.9342 0.5051 -0.3479 0.048 Uiso 1 1 calc R
C5 C 0.7505(4) 0.3109(4) -0.1974(3) 0.0402(7) Uani 1 1 d .
H5 H 0.6772 0.3465 -0.2696 0.048 Uiso 1 1 calc R
C6 C 1.1922(4) 0.4458(4) -0.1893(4) 0.0400(6) Uani 1 1 d .
H6 H 1.2575 0.4167 -0.1109 0.048 Uiso 1 1 calc R
C7 C 0.3554(4) 0.0141(4) 0.3024(3) 0.0365(6) Uani 1 1 d .
C8 C 0.2507(4) 0.0664(5) 0.4532(4) 0.0486(8) Uani 1 1 d .
H8A H 0.2984 0.1786 0.4347 0.058 Uiso 1 1 calc R
H8B H 0.2717 -0.0214 0.5573 0.058 Uiso 1 1 calc R
C9 C 0.0462(4) 0.0836(4) 0.4802(4) 0.0440(7) Uani 1 1 d .
H9A H -0.0095 0.1238 0.5742 0.053 Uiso 1 1 calc R
H9B H 0.0254 0.1734 0.3770 0.053 Uiso 1 1 calc R

loop_
_atom_site_aniso_label
_atom_site_aniso_U_11
_atom_site_aniso_U_22
_atom_site_aniso_U_33
_atom_site_aniso_U_23
_atom_site_aniso_U_13
_atom_site_aniso_U_12
Cu1 0.0209(3) 0.0431(3) 0.0232(3) -0.00933(19) -0.00279(17) -0.00956(18)
O1 0.0432(14) 0.0674(14) 0.0524(13) 0.0074(11) -0.0206(11) -0.0328(11)
O3 0.0276(11) 0.0515(11) 0.0316(10) -0.0072(9) -0.0058(8) -0.0101(9)
O2 0.0271(10) 0.0564(11) 0.0286(10) -0.0161(9) -0.0062(8) -0.0028(8)
N1 0.0241(12) 0.0424(12) 0.0266(11) -0.0117(9) -0.0033(9) -0.0093(9)
N2 0.0318(14) 0.0511(14) 0.0424(14) -0.0069(11) -0.0129(11) -0.0162(11)
C1 0.0322(16) 0.0472(15) 0.0256(13) -0.0060(12) -0.0041(11) -0.0135(12)
C2 0.0339(16) 0.0505(16) 0.0299(13) -0.0107(12) -0.0107(11) -0.0086(12)
C3 0.0287(15) 0.0379(13) 0.0332(14) -0.0142(11) -0.0073(11) -0.0059(11)
C4 0.0398(17) 0.0375(14) 0.0352(15) -0.0020(12) -0.0131(12) -0.0131(12)
C5 0.0395(17) 0.0462(15) 0.0369(15) -0.0091(12) -0.0202(13) -0.0058(13)
C6 0.0327(16) 0.0413(15) 0.0442(16) -0.0080(12) -0.0158(12) -0.0106(12)
C7 0.0206(14) 0.0584(17) 0.0281(13) -0.0153(12) 0.0014(11) -0.0197(12)
C8 0.0308(17) 0.087(2) 0.0395(16) -0.0370(16) -0.0034(13) -0.0158(15)
C9 0.0321(16) 0.0637(19) 0.0411(16) -0.0314(15) 0.0012(12) -0.0113(14)

loop_
_atom_type_symbol
_atom_type_description
_atom_type_scat_dispersion_real
_atom_type_scat_dispersion_imag
_atom_type_scat_source
C C 0.0033 0.0016 'International Tables Vol C Tables 4.2.6.8 and 6.1.1.4'
H H 0.0000 0.0000 'International Tables Vol C Tables 4.2.6.8 and 6.1.1.4'
Cu Cu 0.3201 1.2651 'International Tables Vol C Tables 4.2.6.8 and 6.1.1.4'
N N 0.0061 0.0033 'International Tables Vol C Tables 4.2.6.8 and 6.1.1.4'
O O 0.0106 0.0060 'International Tables Vol C Tables 4.2.6.8 and 6.1.1.4'

loop_
_geom_angle_atom_site_label_1
_geom_angle_atom_site_label_2
_geom_angle_atom_site_label_3
_geom_angle
_geom_angle_site_symmetry_1
_geom_angle_site_symmetry_3
O2 Cu1 O2 180.00(14) 2_655 .
O2 Cu1 N1 89.42(8) 2_655 .
O2 Cu1 N1 90.58(8) . .
O2 Cu1 N1 90.58(8) 2_655 2_655
O2 Cu1 N1 89.42(8) . 2_655
N1 Cu1 N1 180.00(12) . 2_655
C7 O2 Cu1 103.77(17) . .
C1 N1 C5 116.9(2) . .
C1 N1 Cu1 119.86(17) . .
C5 N1 Cu1 122.64(18) . .
C6 N2 O1 111.7(2) . .
N1 C1 C2 123.6(2) . .
C1 C2 C3 119.1(3) . .
C4 C3 C2 117.1(2) . .
C4 C3 C6 123.4(2) . .
C2 C3 C6 119.5(3) . .
C5 C4 C3 120.3(2) . .
N1 C5 C4 122.7(3) . .
N2 C6 C3 119.0(3) . .
O3 C7 O2 122.0(2) . .
O3 C7 C8 120.4(3) . .
O2 C7 C8 117.5(3) . .
C7 C8 C9 113.8(2) . .
C9 C9 C8 114.2(3) 2_556 .

loop_
_geom_bond_atom_site_label_1
_geom_bond_atom_site_label_2
_geom_bond_distance
_geom_bond_site_symmetry_2
Cu1 O2 1.9791(17) 2_655
Cu1 O2 1.9791(17) .
Cu1 N1 2.019(2) .
Cu1 N1 2.019(2) 2_655
O1 N2 1.383(3) .
O3 C7 1.247(3) .
O2 C7 1.268(3) .
N1 C1 1.334(4) .
N1 C5 1.348(3) .
N2 C6 1.269(3) .
C1 C2 1.377(4) .
C2 C3 1.388(4) .
C3 C4 1.387(4) .
C3 C6 1.470(4) .
C4 C5 1.365(4) .
C7 C8 1.516(3) .
C8 C9 1.520(4) .
C9 C9 1.492(5) 2_556

loop_
_geom_hbond_atom_site_label_D
_geom_hbond_atom_site_label_H
_geom_hbond_atom_site_label_A
_geom_hbond_distance_DH
_geom_hbond_distance_HA
_geom_hbond_distance_DA
_geom_hbond_angle_DHA
_geom_hbond_site_symmetry_A
O1 H1 O3 0.82 1.89 2.689(3) 164.3 1_664
